data_2204631
loop_
_publ_author_name
'Shao, Si-Chang'
'You, Zhong-Lu'
'Tang, Lu-Lu'
'Lin, Yong-Shan'
'Zhu, Hai-Liang'

_publ_section_title
;
 Pyridine-2-carboxaldehyde picoloylhydrazone
;
_journal_issue 12
_journal_name_full 'Acta Crystallographica Section E'
_journal_page_first o2185
_journal_page_last o2186
_journal_paper_doi 10.1107/S1600536804027382
_journal_volume 60
_journal_year 2004
_chemical_formula_iupac 'C12 H10 N4 O'
_chemical_formula_moiety 'C12 H10 N4 O'
_chemical_formula_sum 'C12 H10 N4 O'
_chemical_formula_weight 226.24
_chemical_name_common 'pyridine-2-carboxaldehyde picoloylhydrazone'
_chemical_name_systematic
;
pyridine-2-carboxaldehyde (pyridine-2-carbonyl)hydrazone
;
_space_group_IT_number 14
_symmetry_cell_setting monoclinic
_symmetry_space_group_name_Hall '-P 2yn'
_symmetry_space_group_name_H-M 'P 1 21/n 1'
_atom_sites_solution_hydrogens geom
_atom_sites_solution_primary direct
_atom_sites_solution_secondary difmap
_audit_creation_method SHELXL-97
_cell_angle_alpha 90.00
_cell_angle_beta 105.640(11)
_cell_angle_gamma 90.00
_cell_formula_units_Z 4
_cell_length_a 8.499(7)
_cell_length_b 13.783(11)
_cell_length_c 9.820(8)
_cell_measurement_reflns_used 1076
_cell_measurement_temperature 298(2)
_cell_measurement_theta_max 24.331
_cell_measurement_theta_min 2.610
_cell_volume 1107.7(16)
_computing_cell_refinement SMART
_computing_data_collection 'SMART (Bruker, 1998)'
_computing_data_reduction 'SAINT (Bruker, 1998)'
_computing_molecular_graphics 'SHELXTL (Sheldrick, 1997b)'
_computing_publication_material SHELXTL
_computing_structure_refinement 'SHELXL97 (Sheldrick, 1997a)'
_computing_structure_solution 'SHELXS97 (Sheldrick, 1997a)'
_diffrn_ambient_temperature 298(2)
_diffrn_measured_fraction_theta_full 0.990
_diffrn_measured_fraction_theta_max 0.990
_diffrn_measurement_device_type 'Bruker SMART CCD area-detector'
_diffrn_measurement_method \w
_diffrn_radiation_monochromator graphite
_diffrn_radiation_source 'fine-focus sealed tube'
_diffrn_radiation_type MoK\a
_diffrn_radiation_wavelength 0.71073
_diffrn_reflns_av_R_equivalents 0.0719
_diffrn_reflns_av_sigmaI/netI 0.1023
_diffrn_reflns_limit_h_max 9
_diffrn_reflns_limit_h_min -10
_diffrn_reflns_limit_k_max 17
_diffrn_reflns_limit_k_min -15
_diffrn_reflns_limit_l_max 12
_diffrn_reflns_limit_l_min -10
_diffrn_reflns_number 6003
_diffrn_reflns_theta_full 26.50
_diffrn_reflns_theta_max 26.50
_diffrn_reflns_theta_min 2.61
_diffrn_standards_decay_% 0
_diffrn_standards_interval_count 0
_diffrn_standards_interval_time 0
_diffrn_standards_number 0
_exptl_absorpt_coefficient_mu 0.092
_exptl_absorpt_correction_T_max 0.9756
_exptl_absorpt_correction_T_min 0.9711
_exptl_absorpt_correction_type multi-scan
_exptl_absorpt_process_details '(SADABS; Sheldrick, 1996)'
_exptl_crystal_colour yellow
_exptl_crystal_density_diffrn 1.357
_exptl_crystal_density_method 'not measured'
_exptl_crystal_description block
_exptl_crystal_F_000 472
_exptl_crystal_size_max 0.32
_exptl_crystal_size_mid 0.28
_exptl_crystal_size_min 0.27
_refine_diff_density_max 0.149
_refine_diff_density_min -0.182
_refine_ls_extinction_method none
_refine_ls_goodness_of_fit_ref 0.902
_refine_ls_hydrogen_treatment mixed
_refine_ls_matrix_type full
_refine_ls_number_parameters 157
_refine_ls_number_reflns 2277
_refine_ls_number_restraints 1
_refine_ls_restrained_S_all 0.902
_refine_ls_R_factor_all 0.1358
_refine_ls_R_factor_gt 0.0689
_refine_ls_shift/su_max 0.000
_refine_ls_shift/su_mean 0.000
_refine_ls_structure_factor_coef Fsqd
_refine_ls_weighting_details 'calc w = 1/[\s^2^(Fo^2^)+(0.0465P)^2^] where P = (Fo^2^+2Fc^2^)/3'
_refine_ls_weighting_scheme calc
_refine_ls_wR_factor_gt 0.1186
_refine_ls_wR_factor_ref 0.1360
_reflns_number_gt 1126
_reflns_number_total 2277
_reflns_threshold_expression 'I > 2\s(I)'
_cod_data_source_file cf6388.cif
_cod_data_source_block I
_cod_depositor_comments
;
The following automatic conversions were performed:
'_symmetry_cell_setting' value 'Monoclinic' changed to 'monoclinic'
according to '/home/saulius/struct/CIF-dictionaries/cif_core.dic'
dictionary named 'cif_core.dic' version 2.4.1 from 2010-06-29.

Automatic conversion script
Id: cif_fix_enum 1527 2010-12-29 10:47:43Z saulius 

The following automatic conversions were performed:

'_symmetry_cell_setting' value 'Monoclinic' changed to 'monoclinic'
according to /home/saulius/struct/CIF-dictionaries/cif_core.dic
dictionary named 'cif_core.dic' version 2.4.1 from 2010-06-29.

Automatic conversion script
Id: cif_fix_values 1715 2011-07-08 13:25:40Z adriana 
;
_cod_original_cell_volume 1107.8(15)
_cod_original_sg_symbol_H-M 'P 21/n'
_cod_database_code 2204631
_cod_database_fobs_code 2204631

loop_
_symmetry_equiv_pos_as_xyz
'x, y, z'
'-x+1/2, y+1/2, -z+1/2'
'-x, -y, -z'
'x-1/2, -y-1/2, z-1/2'

loop_
_atom_site_label
_atom_site_fract_x
_atom_site_fract_y
_atom_site_fract_z
_atom_site_U_iso_or_equiv
_atom_site_adp_type
_atom_site_calc_flag
_atom_site_refinement_flags
_atom_site_occupancy
_atom_site_type_symbol
O1 0.6510(2) 0.08084(11) 0.2813(2) 0.0770(7) Uani d . 1 O
N1 0.4125(2) 0.28092(13) 0.1250(2) 0.0511(6) Uani d . 1 N
N2 0.3941(2) 0.08883(13) 0.1349(2) 0.0522(6) Uani d D 1 N
N3 0.3753(2) -0.00976(12) 0.1317(2) 0.0504(5) Uani d . 1 N
N4 0.0500(2) -0.16982(13) -0.0199(2) 0.0546(6) Uani d . 1 N
C1 0.5457(3) 0.23552(15) 0.2013(2) 0.0417(6) Uani d . 1 C
C2 0.6879(3) 0.28241(15) 0.2691(2) 0.0492(6) Uani d . 1 C
H2 0.7776 0.2477 0.3218 0.059 Uiso calc R 1 H
C3 0.6948(3) 0.38127(16) 0.2577(3) 0.0538(7) Uani d . 1 C
H3 0.7897 0.4149 0.3017 0.065 Uiso calc R 1 H
C4 0.5601(3) 0.42937(16) 0.1806(3) 0.0582(7) Uani d . 1 C
H4 0.5614 0.4965 0.1716 0.070 Uiso calc R 1 H
C5 0.4224(3) 0.37719(17) 0.1162(3) 0.0613(8) Uani d . 1 C
H5 0.3312 0.4108 0.0638 0.074 Uiso calc R 1 H
C6 0.5383(3) 0.12788(16) 0.2109(3) 0.0484(6) Uani d . 1 C
C7 0.2353(3) -0.04060(15) 0.0610(3) 0.0494(6) Uani d . 1 C
H7 0.1541 0.0032 0.0174 0.059 Uiso calc R 1 H
C8 0.2030(3) -0.14499(15) 0.0489(2) 0.0438(6) Uani d . 1 C
C9 0.3224(3) -0.21226(16) 0.1065(3) 0.0522(7) Uani d . 1 C
H9 0.4274 -0.1923 0.1539 0.063 Uiso calc R 1 H
C10 0.2840(3) -0.30863(17) 0.0930(3) 0.0656(8) Uani d . 1 C
H10 0.3623 -0.3553 0.1316 0.079 Uiso calc R 1 H
C11 0.1290(3) -0.33544(17) 0.0221(3) 0.0647(8) Uani d . 1 C
H11 0.0997 -0.4006 0.0109 0.078 Uiso calc R 1 H
C12 0.0182(3) -0.26445(18) -0.0320(3) 0.0605(8) Uani d . 1 C
H12 -0.0869 -0.2834 -0.0808 0.073 Uiso calc R 1 H
H2A 0.312(2) 0.1280(15) 0.091(2) 0.080 Uiso d D 1 H

loop_
_atom_site_aniso_label
_atom_site_aniso_U_11
_atom_site_aniso_U_22
_atom_site_aniso_U_33
_atom_site_aniso_U_12
_atom_site_aniso_U_13
_atom_site_aniso_U_23
O1 0.0644(12) 0.0515(10) 0.0969(16) 0.0127(8) -0.0096(11) -0.0082(10)
N1 0.0456(12) 0.0536(12) 0.0510(14) 0.0001(9) 0.0076(11) 0.0045(10)
N2 0.0516(13) 0.0447(11) 0.0569(15) 0.0001(9) 0.0090(11) -0.0020(10)
N3 0.0525(12) 0.0483(11) 0.0505(14) -0.0007(9) 0.0140(11) -0.0019(10)
N4 0.0485(13) 0.0609(12) 0.0549(14) -0.0087(9) 0.0148(11) 0.0010(11)
C1 0.0428(14) 0.0505(13) 0.0350(14) 0.0008(10) 0.0159(12) -0.0014(11)
C2 0.0463(14) 0.0576(14) 0.0424(16) 0.0009(11) 0.0099(13) 0.0018(12)
C3 0.0571(16) 0.0563(15) 0.0487(17) -0.0083(12) 0.0158(13) -0.0018(13)
C4 0.0636(17) 0.0483(13) 0.0643(19) -0.0029(12) 0.0199(15) 0.0060(13)
C5 0.0531(17) 0.0567(15) 0.071(2) 0.0057(12) 0.0115(15) 0.0156(14)
C6 0.0474(15) 0.0524(14) 0.0461(16) 0.0016(11) 0.0139(13) -0.0057(12)
C7 0.0436(14) 0.0538(14) 0.0519(17) 0.0002(11) 0.0146(13) 0.0087(12)
C8 0.0477(15) 0.0533(13) 0.0334(14) -0.0001(11) 0.0160(12) 0.0019(11)
C9 0.0468(14) 0.0595(15) 0.0522(17) 0.0003(11) 0.0169(13) -0.0008(13)
C10 0.0657(19) 0.0589(16) 0.078(2) 0.0115(13) 0.0294(16) 0.0033(15)
C11 0.081(2) 0.0543(15) 0.071(2) -0.0107(14) 0.0405(17) -0.0108(15)
C12 0.0584(17) 0.0678(17) 0.0590(19) -0.0161(13) 0.0219(15) -0.0099(14)

loop_
_atom_type_symbol
_atom_type_description
_atom_type_scat_dispersion_real
_atom_type_scat_dispersion_imag
_atom_type_scat_source
C C 0.0033 0.0016 'International Tables Vol C Tables 4.2.6.8 and 6.1.1.4'
H H 0.0000 0.0000 'International Tables Vol C Tables 4.2.6.8 and 6.1.1.4'
N N 0.0061 0.0033 'International Tables Vol C Tables 4.2.6.8 and 6.1.1.4'
O O 0.0106 0.0060 'International Tables Vol C Tables 4.2.6.8 and 6.1.1.4'

loop_
_geom_angle_atom_site_label_1
_geom_angle_atom_site_label_2
_geom_angle_atom_site_label_3
_geom_angle
C5 N1 C1 116.38(19)
C6 N2 N3 119.18(19)
C6 N2 H2A 119.7(16)
N3 N2 H2A 121.0(16)
C7 N3 N2 115.41(19)
C12 N4 C8 116.3(2)
N1 C1 C2 123.7(2)
N1 C1 C6 117.3(2)
C2 C1 C6 119.0(2)
C3 C2 C1 118.7(2)
C3 C2 H2 120.7
C1 C2 H2 120.7
C4 C3 C2 118.8(2)
C4 C3 H3 120.6
C2 C3 H3 120.6
C3 C4 C5 119.0(2)
C3 C4 H4 120.5
C5 C4 H4 120.5
N1 C5 C4 123.5(2)
N1 C5 H5 118.3
C4 C5 H5 118.3
O1 C6 N2 124.0(2)
O1 C6 C1 122.0(2)
N2 C6 C1 114.0(2)
N3 C7 C8 119.9(2)
N3 C7 H7 120.1
C8 C7 H7 120.1
N4 C8 C9 122.9(2)
N4 C8 C7 115.3(2)
C9 C8 C7 121.8(2)
C10 C9 C8 119.0(2)
C10 C9 H9 120.5
C8 C9 H9 120.5
C11 C10 C9 119.0(2)
C11 C10 H10 120.5
C9 C10 H10 120.5
C12 C11 C10 118.4(2)
C12 C11 H11 120.8
C10 C11 H11 120.8
N4 C12 C11 124.5(2)
N4 C12 H12 117.8
C11 C12 H12 117.8

loop_
_geom_bond_atom_site_label_1
_geom_bond_atom_site_label_2
_geom_bond_distance
O1 C6 1.208(2)
N1 C5 1.334(3)
N1 C1 1.334(3)
N2 C6 1.362(3)
N2 N3 1.368(3)
N2 H2A 0.897(9)
N3 C7 1.278(3)
N4 C12 1.331(3)
N4 C8 1.338(3)
C1 C2 1.374(3)
C1 C6 1.489(3)
C2 C3 1.370(3)
C2 H2 0.9300
C3 C4 1.362(3)
C3 H3 0.9300
C4 C5 1.374(3)
C4 H4 0.9300
C5 H5 0.9300
C7 C8 1.464(3)
C7 H7 0.9300
C8 C9 1.378(3)
C9 C10 1.366(3)
C9 H9 0.9300
C10 C11 1.365(3)
C10 H10 0.9300
C11 C12 1.363(3)
C11 H11 0.9300
C12 H12 0.9300

loop_
_cod_related_entry_id
_cod_related_entry_database
_cod_related_entry_code
1 ChemSpider 5274474
